data_2237654
loop_
_publ_author_name
'Lyczko, Krzysztof'
'Lyczko, Monika'

_publ_section_title
;
 2-Hydroxy-7-nitrocyclohepta-2,4,6-trien-1-one
;
_journal_coeditor_code KJ2222
_journal_issue 4
_journal_name_full 'Acta Crystallographica Section E'
_journal_page_first o536
_journal_paper_doi 10.1107/S1600536813006594
_journal_volume 69
_journal_year 2013
_chemical_formula_iupac 'C7 H5 N O4'
_chemical_formula_moiety 'C7 H5 N O4'
_chemical_formula_sum 'C7 H5 N O4'
_chemical_formula_weight 167.12
_chemical_name_common 7-nitrotropolone
_chemical_name_systematic
;
2-Hydroxy-7-nitrocyclohepta-2,4,6-trien-1-one
;
_space_group_IT_number 14
_symmetry_cell_setting monoclinic
_symmetry_space_group_name_Hall '-P 2ybc'
_symmetry_space_group_name_H-M 'P 1 21/c 1'
_atom_sites_solution_hydrogens geom
_atom_sites_solution_primary direct
_atom_sites_solution_secondary difmap
_cell_angle_alpha 90.00
_cell_angle_beta 96.162(2)
_cell_angle_gamma 90.00
_cell_formula_units_Z 4
_cell_length_a 9.6167(2)
_cell_length_b 6.47720(10)
_cell_length_c 11.7326(4)
_cell_measurement_reflns_used 6294
_cell_measurement_temperature 295(2)
_cell_measurement_theta_max 72.0623
_cell_measurement_theta_min 3.7863
_cell_volume 726.59(3)
_computing_cell_refinement 'CrysAlis PRO (Agilent, 2010)'
_computing_data_collection 'CrysAlis PRO (Agilent, 2010)'
_computing_data_reduction 'CrysAlis PRO (Agilent, 2010)'
_computing_molecular_graphics 'XP in SHELXTL (Sheldrick, 2008) and Mercury (Macrae <i>et al.</i> 2008)'
_computing_publication_material 'SHELXL97 (Sheldrick, 2008)'
_computing_structure_refinement 'SHELXL97 (Sheldrick, 2008)'
_computing_structure_solution 'SHELXS97 (Sheldrick, 2008)'
_diffrn_ambient_temperature 295(2)
_diffrn_detector_area_resol_mean 16.0131
_diffrn_measured_fraction_theta_full 0.989
_diffrn_measured_fraction_theta_max 0.989
_diffrn_measurement_device_type 'Agilent SuperNova (Dual, Eos)'
_diffrn_measurement_method '\w scans'
_diffrn_radiation_monochromator mirror
_diffrn_radiation_source 'SuperNova (Cu) X-ray Source'
_diffrn_radiation_type CuK\a
_diffrn_radiation_wavelength 1.54178
_diffrn_reflns_av_R_equivalents 0.0219
_diffrn_reflns_av_sigmaI/netI 0.0093
_diffrn_reflns_limit_h_max 11
_diffrn_reflns_limit_h_min -11
_diffrn_reflns_limit_k_max 7
_diffrn_reflns_limit_k_min -7
_diffrn_reflns_limit_l_max 13
_diffrn_reflns_limit_l_min -14
_diffrn_reflns_number 8694
_diffrn_reflns_theta_full 69.99
_diffrn_reflns_theta_max 69.99
_diffrn_reflns_theta_min 7.60
_diffrn_standards_interval_count 0
_diffrn_standards_interval_time 0
_diffrn_standards_number 0
_exptl_absorpt_coefficient_mu 1.113
_exptl_absorpt_correction_T_max 1.00000
_exptl_absorpt_correction_T_min 0.54122
_exptl_absorpt_correction_type multi-scan
_exptl_absorpt_process_details '(CrysAlis PRO; Agilent, 2010)'
_exptl_crystal_colour yellow
_exptl_crystal_density_diffrn 1.528
_exptl_crystal_density_method 'not measured'
_exptl_crystal_description plate
_exptl_crystal_F_000 344
_exptl_crystal_size_max 0.45
_exptl_crystal_size_mid 0.35
_exptl_crystal_size_min 0.15
_refine_diff_density_max 0.190
_refine_diff_density_min -0.161
_refine_ls_extinction_method none
_refine_ls_goodness_of_fit_ref 1.069
_refine_ls_hydrogen_treatment mixed
_refine_ls_matrix_type full
_refine_ls_number_parameters 113
_refine_ls_number_reflns 1364
_refine_ls_number_restraints 0
_refine_ls_restrained_S_all 1.069
_refine_ls_R_factor_all 0.0393
_refine_ls_R_factor_gt 0.0384
_refine_ls_shift/su_max 0.000
_refine_ls_shift/su_mean 0.000
_refine_ls_structure_factor_coef Fsqd
_refine_ls_weighting_details 'calc w=1/[\s^2^(Fo^2^)+(0.0534P)^2^+0.1985P] where P=(Fo^2^+2Fc^2^)/3'
_refine_ls_weighting_scheme calc
_refine_ls_wR_factor_gt 0.1046
_refine_ls_wR_factor_ref 0.1055
_reflns_number_gt 1314
_reflns_number_total 1364
_reflns_threshold_expression I>2\s(I)
_cod_data_source_file kj2222.cif
_cod_data_source_block I
_cod_original_sg_symbol_H-M 'P 21/c'
_cod_database_code 2237654
_cod_database_fobs_code 2237654

loop_
_symmetry_equiv_pos_as_xyz
'x, y, z'
'-x, y+1/2, -z+1/2'
'-x, -y, -z'
'x, -y-1/2, z-1/2'

loop_
_atom_site_type_symbol
_atom_site_label
_atom_site_fract_x
_atom_site_fract_y
_atom_site_fract_z
_atom_site_U_iso_or_equiv
_atom_site_adp_type
_atom_site_calc_flag
_atom_site_refinement_flags
_atom_site_occupancy
_atom_site_symmetry_multiplicity
C C1 0.16992(13) 0.2812(2) 0.03140(11) 0.0391(3) Uani d . 1 1
C C2 0.10047(15) 0.3639(2) -0.07541(11) 0.0427(3) Uani d . 1 1
C C3 0.12800(17) 0.5388(2) -0.13382(13) 0.0530(4) Uani d . 1 1
C C4 0.22824(19) 0.6924(3) -0.10795(15) 0.0600(4) Uani d . 1 1
C C5 0.32680(19) 0.7082(3) -0.01626(16) 0.0613(5) Uani d . 1 1
C C6 0.35254(16) 0.5684(2) 0.07413(14) 0.0535(4) Uani d . 1 1
C C7 0.28716(13) 0.3865(2) 0.09138(11) 0.0416(3) Uani d . 1 1
H H2 -0.011(3) 0.146(4) -0.077(2) 0.101(9) Uiso d . 1 1
H H3 0.0707 0.5589 -0.2019 0.064 Uiso calc R 1 1
H H4 0.2275 0.7992 -0.1610 0.072 Uiso calc R 1 1
H H5 0.3833 0.8250 -0.0134 0.074 Uiso calc R 1 1
H H6 0.4241 0.6046 0.1302 0.064 Uiso calc R 1 1
N N1 0.34481(12) 0.2721(2) 0.19480(11) 0.0500(3) Uani d . 1 1
O O1 0.12366(11) 0.11924(15) 0.06932(9) 0.0534(3) Uani d . 1 1
O O2 -0.00635(12) 0.24914(19) -0.12093(9) 0.0568(3) Uani d . 1 1
O O3 0.40798(16) 0.1136(2) 0.18063(12) 0.0853(5) Uani d . 1 1
O O4 0.32868(16) 0.3421(2) 0.28807(10) 0.0751(4) Uani d . 1 1

loop_
_atom_site_aniso_label
_atom_site_aniso_U_11
_atom_site_aniso_U_22
_atom_site_aniso_U_33
_atom_site_aniso_U_12
_atom_site_aniso_U_13
_atom_site_aniso_U_23
C1 0.0399(7) 0.0356(7) 0.0401(7) -0.0002(5) -0.0038(5) -0.0029(5)
C2 0.0472(7) 0.0425(7) 0.0367(7) 0.0006(6) -0.0031(5) -0.0048(5)
C3 0.0655(9) 0.0517(9) 0.0404(7) 0.0028(7) -0.0011(6) 0.0057(6)
C4 0.0757(11) 0.0452(9) 0.0603(10) -0.0017(8) 0.0125(8) 0.0114(7)
C5 0.0628(10) 0.0438(8) 0.0777(12) -0.0129(7) 0.0091(8) 0.0015(8)
C6 0.0463(8) 0.0496(8) 0.0626(9) -0.0102(6) -0.0036(6) -0.0074(7)
C7 0.0379(7) 0.0418(7) 0.0433(7) 0.0003(5) -0.0041(5) -0.0036(5)
N1 0.0433(7) 0.0532(7) 0.0500(7) -0.0057(5) -0.0109(5) -0.0016(5)
O1 0.0569(6) 0.0433(6) 0.0551(6) -0.0128(5) -0.0164(5) 0.0074(4)
O2 0.0653(7) 0.0564(7) 0.0433(6) -0.0133(5) -0.0188(5) 0.0017(5)
O3 0.0887(10) 0.0850(10) 0.0759(9) 0.0384(8) -0.0202(7) 0.0027(7)
O4 0.1024(10) 0.0742(9) 0.0475(7) -0.0110(7) 0.0025(6) -0.0021(6)

loop_
_atom_type_symbol
_atom_type_description
_atom_type_scat_dispersion_real
_atom_type_scat_dispersion_imag
_atom_type_scat_source
C C 0.0181 0.0091 'International Tables Vol C Tables 4.2.6.8 and 6.1.1.4'
H H 0.0000 0.0000 'International Tables Vol C Tables 4.2.6.8 and 6.1.1.4'
N N 0.0311 0.0180 'International Tables Vol C Tables 4.2.6.8 and 6.1.1.4'
O O 0.0492 0.0322 'International Tables Vol C Tables 4.2.6.8 and 6.1.1.4'

loop_
_geom_angle_atom_site_label_1
_geom_angle_atom_site_label_2
_geom_angle_atom_site_label_3
_geom_angle
C1 C7 N1 111.71(12)
C2 O2 H2 106.8(19)
C2 C3 C4 130.48(14)
C2 C3 H3 114.8
C3 C2 C1 129.91(13)
C3 C4 H4 115.4
C4 C3 H3 114.8
C4 C5 C6 127.17(15)
C4 C5 H5 116.4
C5 C4 C3 129.22(15)
C5 C4 H4 115.4
C5 C6 H6 115.6
C6 C5 H5 116.4
C6 C7 C1 133.59(14)
C6 C7 N1 114.68(12)
C7 C1 C2 120.66(12)
C7 C6 C5 128.85(15)
C7 C6 H6 115.6
O1 C1 C2 118.07(12)
O1 C1 C7 121.26(12)
O2 C2 C1 113.69(12)
O2 C2 C3 116.41(13)
O3 N1 C7 117.45(13)
O4 N1 C7 118.79(13)
O4 N1 O3 123.76(15)

loop_
_geom_bond_atom_site_label_1
_geom_bond_atom_site_label_2
_geom_bond_distance
_geom_bond_publ_flag
C1 C7 1.4358(18) no
C2 C1 1.4575(18) no
C2 C3 1.364(2) no
C3 H3 0.9300 ?
C4 C3 1.396(2) no
C4 C5 1.359(3) no
C4 H4 0.9300 ?
C5 H5 0.9300 ?
C6 C5 1.396(2) no
C6 H6 0.9300 ?
C7 C6 1.361(2) no
N1 O3 1.2135(19) no
N1 O4 1.2098(17) no
N1 C7 1.4779(18) no
O1 C1 1.2403(16) no
O2 C2 1.3324(17) no
O2 H2 0.84(3) ?

loop_
_geom_hbond_atom_site_label_D
_geom_hbond_atom_site_label_H
_geom_hbond_atom_site_label_A
_geom_hbond_site_symmetry_A
_geom_hbond_distance_DH
_geom_hbond_distance_HA
_geom_hbond_distance_DA
_geom_hbond_angle_DHA
_geom_hbond_publ_flag
O2 H2 O1 . 0.84(3) 2.05(3) 2.5796(14) 120(2) yes
O2 H2 O1 3 0.84(3) 2.04(3) 2.7349(15) 139(3) yes

loop_
_geom_torsion_atom_site_label_1
_geom_torsion_atom_site_label_2
_geom_torsion_atom_site_label_3
_geom_torsion_atom_site_label_4
_geom_torsion
C1 C2 C3 C4 -1.6(3)
C1 C7 C6 C5 -4.0(3)
C2 C1 C7 C6 3.9(2)
C2 C1 C7 N1 -177.80(11)
C3 C2 C1 C7 -0.5(2)
C3 C2 C1 O1 178.65(15)
C3 C4 C5 C6 1.4(3)
C5 C4 C3 C2 0.2(3)
C7 C6 C5 C4 0.4(3)
N1 C7 C6 C5 177.76(16)
O1 C1 C7 C6 -175.17(15)
O1 C1 C7 N1 3.12(19)
O2 C2 C1 C7 179.96(12)
O2 C2 C1 O1 -0.93(19)
O2 C2 C3 C4 178.01(16)
O3 N1 C7 C1 71.52(17)
O3 N1 C7 C6 -109.84(17)
O4 N1 C7 C1 -109.60(15)
O4 N1 C7 C6 69.04(18)

loop_
_cod_related_entry_id
_cod_related_entry_database
_cod_related_entry_code
1 ChemSpider 231916
